data_7160057
loop_
_publ_author_name
'Natarajan, Pradeep'
'Chatterjee, Arpita'
'J, Siddharth Jaya Sajeevan'
'Peruncheralathan, Saravanan'

_publ_section_title
;
 Unexpected dearomatization of <i>N</i>-protected 5-aminopyrazoles at
 ambient temperature: a simple route to highly functionalized pyrazolines.
;
_journal_issue 31
_journal_name_full 'Organic &amp; biomolecular chemistry'
_journal_page_first 6288
_journal_page_last 6293
_journal_paper_doi 10.1039/d4ob00879k
_journal_volume 22
_journal_year 2024
_chemical_formula_moiety 'C48 H44 N6 O4 S2'
_chemical_formula_sum 'C48 H44 N6 O4 S2'
_chemical_formula_weight 833.054
_space_group_crystal_system triclinic
_space_group_IT_number 2
_space_group_name_Hall '-P 1'
_space_group_name_H-M_alt 'P -1'
_symmetry_Int_Tables_number 2
_atom_sites_solution_primary iterative
_audit_creation_date 2024-05-24
_audit_creation_method
;
Olex2 1.5
(compiled 2024.02.16 svn.r378c4104 for OlexSys, GUI svn.r6928)
;
_audit_update_record
;
2024-05-24 deposited with the CCDC.	2024-07-16 downloaded from the CCDC.
;
_cell_angle_alpha 96.635(1)
_cell_angle_beta 100.372(1)
_cell_angle_gamma 91.122(1)
_cell_formula_units_Z 2
_cell_length_a 9.4999(1)
_cell_length_b 13.2071(3)
_cell_length_c 17.4714(3)
_cell_measurement_reflns_used 26564
_cell_measurement_temperature 297.9(2)
_cell_measurement_theta_max 77.9330
_cell_measurement_theta_min 3.9720
_cell_volume 2139.98(7)
_computing_cell_refinement 'CrysAlisPro 1.171.42.89a (Rigaku OD, 2023)'
_computing_data_collection 'CrysAlisPro 1.171.42.89a (Rigaku OD, 2023)'
_computing_data_reduction 'CrysAlisPro 1.171.42.89a (Rigaku OD, 2023)'
_computing_molecular_graphics 'Olex2 1.5 (Dolomanov et al., 2009)'
_computing_publication_material 'Olex2 1.5 (Dolomanov et al., 2009)'
_computing_structure_refinement 'olex2.refine 1.5 (Bourhis et al., 2015)'
_computing_structure_solution 'olex2.solve 1.5 (Bourhis et al., 2015)'
_diffrn_ambient_environment air
_diffrn_ambient_temperature 297.9(2)
_diffrn_detector 'Hybrid Pixel Array Detector'
_diffrn_detector_area_resol_mean 5.8140
_diffrn_detector_type 'Pilatus 200K'
_diffrn_measured_fraction_theta_full 0.9991
_diffrn_measured_fraction_theta_max 0.9729
_diffrn_measurement_details
;
List of Runs (angles in degrees, time in seconds):

  # Type    Start    End  Width  t~exp~   \w     \q     \k     \f   Frames
#--------------------------------------------------------------------------
  1  \w    -67.00  29.00   0.50    0.41    --  -38.50  86.00 -72.00  192
  2  \w    -10.00  78.00   0.50    0.41    --   49.56 -86.00 169.00  176
  3  \w    102.00 175.00   0.50    1.59    --  107.46  86.00 -72.00  146
  4  \w     40.00 136.00   0.50    1.59    --  107.46 -86.00 169.00  192
  5  \w   -101.00 -27.00   0.50    0.41    --  -38.50 -57.00 150.00  148
  6  \w    -42.00  28.00   0.50    0.41    --  -38.50  37.00  90.00  140
  7  \w    -42.00  28.00   0.50    0.41    --  -38.50  37.00 -90.00  140
  8  \w     31.00 113.00   0.50    0.41    --   49.56  71.00   8.38  164
  9  \w     37.00 112.00   0.50    0.41    --   49.56  61.00 -73.39  150
 10  \w     28.00  99.00   0.50    0.41    --   49.56-125.00-180.00  142
 11  \w     45.00 121.00   0.50    1.59    --  107.46 -61.00 150.00  152
 12  \w     39.00 116.00   0.50    1.59    --  107.46 -15.00-120.00  154
 13  \w     43.00 131.00   0.50    1.59    --  107.46 -77.00 -30.00  176
 14  \w     97.00 170.00   0.50    1.59    --  107.46 125.00-180.00  146
 15  \w     99.00 176.00   0.50    1.59    --  107.46  15.00 -90.00  154
 16  \w     39.00 107.00   0.50    1.59    --  107.46 -94.00  60.00  136
 17  \w     39.00 107.00   0.50    1.59    --  107.46 -94.00 -30.00  136
 18  \w    104.00 174.00   0.50    1.59    --  107.46  38.00-178.39  140
 19  \w     43.00 112.00   0.50    1.59    --  107.46 -45.00 -60.00  138
 20  \w     43.00 112.00   0.50    1.59    --  107.46 -45.00-120.00  138
 21  \w     43.00 112.00   0.50    1.59    --  107.46 -45.00-180.00  138
 22  \w     39.00 111.00   0.50    1.59    --  107.46 -30.00  30.00  144
 23  \w     39.00 107.00   0.50    1.59    --  107.46 -94.00 150.00  136
 24  \w     45.00 113.00   0.50    1.59    --  107.46-125.00 -30.00  136
 25  \w     43.00 112.00   0.50    1.59    --  107.46 -45.00  30.00  138
 26  \w    103.00 172.00   0.50    1.59    --  107.46  77.00 -30.00  138
 27  \w    103.00 172.00   0.50    1.59    --  107.46  77.00  60.00  138
 28  \w     39.00 107.00   0.50    1.59    --  107.46 -94.00-180.00  136
 29  \w     39.00 107.00   0.50    1.59    --  107.46 -94.00  90.00  136
 30  \w     45.00 113.00   0.50    1.59    --  107.46-125.00 -60.00  136
 31  \w    104.00 174.00   0.50    1.59    --  107.46  37.00-149.62  140
 32  \w     38.00  99.00   0.50    0.41    --   49.56  57.00-150.00  122
 33  \w     38.00 113.00   0.50    0.41    --   49.56  57.00  90.00  150
;
_diffrn_measurement_device 'four-circle diffractometer'
_diffrn_measurement_device_type 'SuperNova, Dual, Cu at home/near, Pilatus 200K'
_diffrn_measurement_method '\w scans'
_diffrn_orient_matrix_type 'CrysAlisPro convention (1999,Acta A55,543-557)'
_diffrn_orient_matrix_UB_11 -0.0231184000
_diffrn_orient_matrix_UB_12 0.0972852000
_diffrn_orient_matrix_UB_13 0.0532601000
_diffrn_orient_matrix_UB_21 -0.0411197000
_diffrn_orient_matrix_UB_22 -0.0659171000
_diffrn_orient_matrix_UB_23 0.0604425000
_diffrn_orient_matrix_UB_31 0.1581139000
_diffrn_orient_matrix_UB_32 0.0021511000
_diffrn_orient_matrix_UB_33 0.0408054000
_diffrn_radiation_monochromator mirror
_diffrn_radiation_probe x-ray
_diffrn_radiation_type 'Cu K\a'
_diffrn_radiation_wavelength 1.54184
_diffrn_reflns_av_R_equivalents 0.0302
_diffrn_reflns_av_unetI/netI 0.0219
_diffrn_reflns_Laue_measured_fraction_full 0.9991
_diffrn_reflns_Laue_measured_fraction_max 0.9729
_diffrn_reflns_limit_h_max 12
_diffrn_reflns_limit_h_min -9
_diffrn_reflns_limit_k_max 16
_diffrn_reflns_limit_k_min -16
_diffrn_reflns_limit_l_max 22
_diffrn_reflns_limit_l_min -21
_diffrn_reflns_number 34700
_diffrn_reflns_point_group_measured_fraction_full 0.9991
_diffrn_reflns_point_group_measured_fraction_max 0.9729
_diffrn_reflns_theta_full 67.6840
_diffrn_reflns_theta_max 78.84
_diffrn_reflns_theta_min 4.00
_diffrn_source 'micro-focus sealed X-ray tube'
_diffrn_source_type 'SuperNova (Cu) X-ray Source'
_exptl_absorpt_coefficient_mu 1.546
_exptl_absorpt_correction_T_max 1.00000
_exptl_absorpt_correction_T_min 0.84722
_exptl_absorpt_correction_type multi-scan
_exptl_absorpt_process_details
;
CrysAlisPro 1.171.42.89a (Rigaku Oxford Diffraction, 2023)
Empirical absorption correction using spherical harmonics,
implemented in SCALE3 ABSPACK scaling algorithm.
;
_exptl_crystal_colour 'clear light colourless'
_exptl_crystal_colour_lustre clear
_exptl_crystal_colour_modifier light
_exptl_crystal_colour_primary colourless
_exptl_crystal_density_diffrn 1.293
_exptl_crystal_description needle
_exptl_crystal_F_000 880.032
_exptl_crystal_recrystallization_method 'Slow diffusion method'
_exptl_crystal_size_max 0.19
_exptl_crystal_size_mid 0.09
_exptl_crystal_size_min 0.08
_refine_diff_density_max 0.3081
_refine_diff_density_min -0.3190
_refine_diff_density_rms 0.0365
_refine_ls_d_res_high 0.7858
_refine_ls_d_res_low 11.0608
_refine_ls_extinction_coef 0.0087(4)
_refine_ls_extinction_expression Fc^*^=kFc[1+0.001xFc^2^\l^3^/sin(2\q)]^-1/4^
_refine_ls_goodness_of_fit_ref 1.0372
_refine_ls_hydrogen_treatment constr
_refine_ls_matrix_type full
_refine_ls_number_constraints 114
_refine_ls_number_parameters 693
_refine_ls_number_reflns 8982
_refine_ls_number_restraints 479
_refine_ls_restrained_S_all 1.0085
_refine_ls_R_factor_all 0.0439
_refine_ls_R_factor_gt 0.0417
_refine_ls_shift/su_max 0.0007
_refine_ls_shift/su_mean 0.0001
_refine_ls_structure_factor_coef Fsqd
_refine_ls_weighting_details 'w=1/[\s^2^(Fo^2^)+(0.0633P)^2^+0.4761P] where P=(Fo^2^+2Fc^2^)/3'
_refine_ls_weighting_scheme calc
_refine_ls_wR_factor_gt 0.1169
_refine_ls_wR_factor_ref 0.1187
_reflns_Friedel_coverage 0.0
_reflns_limit_h_max 11
_reflns_limit_h_min -12
_reflns_limit_k_max 16
_reflns_limit_k_min -16
_reflns_limit_l_max 22
_reflns_limit_l_min 0
_reflns_number_gt 8295
_reflns_number_total 8982
_reflns_threshold_expression I>=2u(I)
_cod_data_source_file d4ob00879k2.cif
_cod_data_source_block 14h
_cod_depositor_comments 'Adding full bibliography for 7160054--7160057.cif.'
_cod_database_code 7160057
_chemical_oxdiff_formula 'C H N O S'
_olex2_refinement_description
;
1. Fixed Uiso
 At 1.2 times of:
  All C(H) groups, All C(H,H) groups, All C(H,H,H,H) groups
 At 1.5 times of:
  All C(H,H,H) groups
2. Restrained distances
 C45A-C43 \\sim C45B-C43 \\sim C46A-C45A \\sim C46B-C45B \\sim C47-C46A \\sim
C47-C46B \\sim C48B-C47
 \\sim C48A-C47 \\sim C48B-C44B \\sim C48A-C44A \\sim C44B-C43 \\sim C44A-C43
 with sigma of 0.01
 C43-C47 \\sim C44B-C48B \\sim C45B-C46B \\sim C44A-C48A \\sim C46A-C45A
 with sigma of 0.01
3. Uiso/Uaniso restraints and constraints
C45B \\sim C46B \\sim C46A \\sim C45A \\sim C44B \\sim C48B \\sim C48A \\sim
C44A: within 2A with sigma of 0.04 and sigma for terminal atoms of 0.08 within
2A
C23B \\sim C24B \\sim C28B \\sim C26B \\sim C25B \\sim C27B \\sim C23A \\sim
C24A \\sim C26A \\sim C27A \\sim C28A \\sim C25A: within 2A with sigma of 0.04
and sigma for terminal atoms of 0.08 within 2A
C30B \\sim C31B \\sim C32B \\sim C35B \\sim C34B \\sim C33B \\sim C30A \\sim
C31A \\sim C32A \\sim C33A \\sim C34A \\sim C35A: within 2A with sigma of 0.04
and sigma for terminal atoms of 0.08 within 2A
4. Others
 Sof(H47a)=Sof(C45B)=Sof(H45B)=Sof(C46B)=Sof(H46B)=Sof(C44A)=Sof(H44A)=
 Sof(C48A)=Sof(H48A)=1-FVAR(1)
 Sof(H47)=Sof(C44B)=Sof(H44B)=Sof(C48B)=Sof(H48B)=Sof(C46A)=Sof(H46A)=
 Sof(C45A)=Sof(H45A)=FVAR(1)
 Sof(H22c)=Sof(H22d)=Sof(C23B)=Sof(C24B)=Sof(H24B)=Sof(C28B)=Sof(H28B)=
 Sof(C26B)=Sof(H26B)=Sof(C25B)=Sof(H25B)=Sof(C27B)=Sof(H27B)=1-FVAR(2)
 Sof(H22a)=Sof(H22b)=Sof(C23A)=Sof(C24A)=Sof(H24A)=Sof(C25A)=Sof(H25A)=
 Sof(C26A)=Sof(H26A)=Sof(C27A)=Sof(H27A)=Sof(C28A)=Sof(H28A)=FVAR(2)
 Sof(C30B)=Sof(C31B)=Sof(H31B)=Sof(C32B)=Sof(H32B)=Sof(C35B)=Sof(H35B)=
 Sof(C34B)=Sof(H34B)=Sof(C33B)=Sof(H33B)=1-FVAR(3)
 Sof(C30A)=Sof(C31A)=Sof(H31A)=Sof(C32A)=Sof(H32A)=Sof(C33A)=Sof(H33A)=
 Sof(C34A)=Sof(H34A)=Sof(C35A)=Sof(H35A)=FVAR(3)
5.a Secondary CH2 refined with riding coordinates:
 C22(H22c,H22d), C22(H22a,H22b), C4(H4a,H4b)
5.b Aromatic/amide H refined with riding coordinates:
 C37(H37), C6(H6), C10(H10), C41(H41), C40(H40), C38(H38), C13(H13),
 C24B(H24B), C47(H47), C47(H47a), C9(H9), C31B(H31B), C7(H7), C17(H17),
 C14(H14), C8(H8), C28B(H28B), C16(H16), C26B(H26B), C44B(H44B), C32B(H32B),
 C25B(H25B), C35B(H35B), C27B(H27B), C48B(H48B), C45B(H45B), C46B(H46B),
 C34B(H34B), C33B(H33B), C44A(H44A), C48A(H48A), C46A(H46A), C45A(H45A),
 C24A(H24A), C25A(H25A), C26A(H26A), C27A(H27A), C28A(H28A), C31A(H31A),
 C32A(H32A), C33A(H33A), C34A(H34A), C35A(H35A)
5.c Idealised Me refined as rotating group:
 C11(H11a,H11b,H11c), C29(H29a,H29b,H29c), C42(H42a,H42b,H42c), C18(H18a,H18b,
 H18c)
;
_olex2_submission_special_instructions 'No special instructions were received'
_oxdiff_exptl_absorpt_empirical_details
;
Empirical correction (ABSPACK) includes:
- Absorption correction using spherical harmonics
- Frame scaling
;
_oxdiff_exptl_absorpt_empirical_full_max 1.206
_oxdiff_exptl_absorpt_empirical_full_min 0.801

loop_
_space_group_symop_id
_space_group_symop_operation_xyz
1 x,y,z
2 -x,-y,-z

loop_
_atom_site_label
_atom_site_type_symbol
_atom_site_fract_x
_atom_site_fract_y
_atom_site_fract_z
_atom_site_U_iso_or_equiv
_atom_site_adp_type
_atom_site_occupancy
_atom_site_refinement_flags_posn
_atom_site_refinement_flags_adp
_atom_site_refinement_flags_occupancy
_atom_site_disorder_group
S2 S 0.06991(3) 0.73186(3) 0.156334(19) 0.04610(11) Uani 1.000000 . . . .
S1 S 0.13319(4) 0.49642(3) 0.36647(2) 0.05306(11) Uani 1.000000 . . . .
O4 O -0.01635(10) 0.63947(9) 0.14188(7) 0.0611(3) Uani 1.000000 . . . .
N6 N 0.23625(10) 0.69480(8) 0.18618(6) 0.0400(2) Uani 1.000000 . . . .
N4 N 0.38687(12) 0.82155(9) 0.27784(6) 0.0436(2) Uani 1.000000 . . . .
O3 O 0.07122(13) 0.79471(10) 0.09561(7) 0.0683(3) Uani 1.000000 . . . .
N3 N 0.18942(12) 0.55772(9) 0.30205(6) 0.0475(3) Uani 1.000000 . . . .
N5 N 0.48653(13) 0.89654(9) 0.28070(7) 0.0520(3) Uani 1.000000 . . . .
N1 N 0.12713(13) 0.43903(9) 0.18234(7) 0.0475(3) Uani 1.000000 . . . .
O1 O 0.20679(17) 0.40388(10) 0.37364(7) 0.0788(4) Uani 1.000000 . . . .
N2 N 0.13181(13) 0.44351(9) 0.10232(7) 0.0500(3) Uani 1.000000 . . . .
O26 O -0.01964(13) 0.48961(13) 0.35248(7) 0.0795(4) Uani 1.000000 . . . .
C21 C 0.34720(13) 0.77188(9) 0.20348(7) 0.0392(3) Uani 1.000000 . . . .
C2 C 0.26031(13) 0.58359(9) 0.17686(7) 0.0384(2) Uani 1.000000 . . . .
C3 C 0.18327(13) 0.52337(10) 0.22871(7) 0.0414(3) Uani 1.000000 . . . .
C43 C 0.42212(13) 0.56177(10) 0.19646(8) 0.0424(3) Uani 1.000000 D . . .
C20 C 0.42867(15) 0.81591(11) 0.15695(8) 0.0480(3) Uani 1.000000 . . . .
C1 C 0.19772(14) 0.52658(10) 0.09671(8) 0.0446(3) Uani 1.000000 . . . .
C5 C 0.11118(17) 0.25229(11) 0.17229(9) 0.0538(3) Uani 1.000000 . . . .
C19 C 0.51353(16) 0.89251(11) 0.20844(9) 0.0523(3) Uani 1.000000 . . . .
C36 C 0.02170(14) 0.80911(11) 0.23517(9) 0.0481(3) Uani 1.000000 . . . .
C22 C 0.33300(16) 0.80668(13) 0.34908(8) 0.0531(3) Uani 1.000000 . . . .
H22c H 0.28014(16) 0.74169(13) 0.34221(8) 0.0637(4) Uiso 0.381(16) R . P 2
H22d H 0.26930(16) 0.86046(13) 0.36085(8) 0.0637(4) Uiso 0.381(16) R . P 2
H22a H 0.28757(16) 0.73898(13) 0.34192(8) 0.0637(4) Uiso 0.619(16) R . P 1
H22b H 0.25940(16) 0.85533(13) 0.35503(8) 0.0637(4) Uiso 0.619(16) R . P 1
C4 C 0.04230(16) 0.35049(11) 0.19480(10) 0.0552(3) Uani 1.000000 . . . .
H4a H -0.05316(16) 0.35062(11) 0.16367(10) 0.0662(4) Uiso 1.000000 R . . .
H4b H 0.03346(16) 0.35514(11) 0.24954(10) 0.0662(4) Uiso 1.000000 R . . .
C12 C 0.19078(18) 0.57846(13) 0.45323(8) 0.0555(3) Uani 1.000000 . . . .
C11 C 0.20509(19) 0.55824(13) 0.01850(8) 0.0602(4) Uani 1.000000 . . . .
H11a H 0.1687(13) 0.5033(4) -0.02157(10) 0.0904(6) Uiso 1.000000 GR . . .
H11b H 0.1485(12) 0.6169(6) 0.0106(3) 0.0904(6) Uiso 1.000000 GR . . .
H11c H 0.3028(3) 0.5750(10) 0.0160(3) 0.0904(6) Uiso 1.000000 GR . . .
C23B C 0.4704(16) 0.8090(17) 0.4204(11) 0.049(3) Uani 0.381(16) . U P 2
C37 C 0.04157(18) 0.91385(13) 0.24105(11) 0.0636(4) Uani 1.000000 . . . .
H37 H 0.08708(18) 0.94366(13) 0.20586(11) 0.0763(5) Uiso 1.000000 R . . .
C30B C 0.4498(10) 0.7796(6) 0.0765(6) 0.0506(13) Uani 0.574(14) . U P 2
C6 C 0.2178(2) 0.21447(14) 0.22474(11) 0.0683(4) Uani 1.000000 . . . .
H6 H 0.2468(2) 0.24969(14) 0.27456(11) 0.0819(5) Uiso 1.000000 R . . .
C10 C 0.0710(2) 0.19947(14) 0.09838(11) 0.0731(5) Uani 1.000000 . . . .
H10 H 0.0001(2) 0.22424(14) 0.06212(11) 0.0877(6) Uiso 1.000000 R . . .
C41 C -0.04457(19) 0.76508(14) 0.28782(11) 0.0639(4) Uani 1.000000 . . . .
H41 H -0.05601(19) 0.69451(14) 0.28444(11) 0.0766(5) Uiso 1.000000 R . . .
C40 C -0.0937(2) 0.82707(18) 0.34556(12) 0.0811(6) Uani 1.000000 . . . .
H40 H -0.1384(2) 0.79743(18) 0.38111(12) 0.0973(7) Uiso 1.000000 R . . .
C38 C -0.0076(2) 0.97334(15) 0.30030(14) 0.0811(6) Uani 1.000000 . . . .
H38 H 0.0074(2) 1.04379(15) 0.30548(14) 0.0973(7) Uiso 1.000000 R . . .
C13 C 0.3320(2) 0.58230(17) 0.48968(10) 0.0728(5) Uani 1.000000 . . . .
H13 H 0.3995(2) 0.54689(17) 0.46586(10) 0.0873(6) Uiso 1.000000 R . . .
C29 C 0.6204(2) 0.96561(16) 0.18928(12) 0.0783(6) Uani 1.000000 . . . .
H29a H 0.6484(14) 1.0176(7) 0.2329(4) 0.1174(8) Uiso 1.000000 GR . . .
H29b H 0.7030(8) 0.9297(3) 0.1788(10) 0.1174(8) Uiso 1.000000 GR . . .
H29c H 0.5783(6) 0.9965(9) 0.1439(6) 0.1174(8) Uiso 1.000000 GR . . .
C24B C 0.4603(16) 0.8702(12) 0.4825(9) 0.067(2) Uani 0.381(16) . U P 2
H24B H 0.3849(16) 0.9139(12) 0.4833(9) 0.081(3) Uiso 0.381(16) R . P 2
C39 C -0.0783(2) 0.93092(18) 0.35194(12) 0.0807(6) Uani 1.000000 . . . .
C47 C 0.70633(19) 0.52051(17) 0.22732(14) 0.0824(6) Uani 1.000000 D . . .
H47 H 0.80188(19) 0.50346(17) 0.23712(14) 0.0989(7) Uiso 0.495(5) R . P 1
H47a H 0.80578(19) 0.52167(17) 0.23448(14) 0.0989(7) Uiso 0.505(5) R . P 2
C9 C 0.1355(3) 0.11001(17) 0.07792(13) 0.0880(6) Uani 1.000000 . . . .
H9 H 0.1079(3) 0.07483(17) 0.02798(13) 0.1056(7) Uiso 1.000000 R . . .
C31B C 0.3539(10) 0.8038(7) 0.0137(6) 0.0628(16) Uani 0.574(14) . U P 2
H31B H 0.2714(10) 0.8367(7) 0.0221(6) 0.075(2) Uiso 0.574(14) R . P 2
C7 C 0.2819(3) 0.12514(15) 0.20414(13) 0.0812(6) Uani 1.000000 . . . .
H7 H 0.3535(3) 0.10046(15) 0.24003(13) 0.0975(7) Uiso 1.000000 R . . .
C17 C 0.0917(2) 0.63268(17) 0.48795(13) 0.0785(5) Uani 1.000000 . . . .
H17 H -0.0035(2) 0.63158(17) 0.46306(13) 0.0942(6) Uiso 1.000000 R . . .
C14 C 0.3728(3) 0.63951(19) 0.56233(12) 0.0905(7) Uani 1.000000 . . . .
H14 H 0.4684(3) 0.64223(19) 0.58696(12) 0.1086(8) Uiso 1.000000 R . . .
C8 C 0.2403(3) 0.07288(15) 0.13119(14) 0.0846(6) Uani 1.000000 . . . .
H8 H 0.2829(3) 0.01224(15) 0.11753(14) 0.1015(7) Uiso 1.000000 R . . .
C15 C 0.2753(4) 0.69215(17) 0.59860(12) 0.0924(7) Uani 1.000000 . . . .
C28B C 0.5609(10) 0.7318(9) 0.4143(7) 0.068(2) Uani 0.381(16) . U P 2
H28B H 0.5524(10) 0.6837(9) 0.3703(7) 0.082(3) Uiso 0.381(16) R . P 2
C16 C 0.1365(3) 0.68877(18) 0.56050(15) 0.0972(8) Uani 1.000000 . . . .
H16 H 0.0698(3) 0.72536(18) 0.58407(15) 0.1167(9) Uiso 1.000000 R . . .
C26B C 0.6717(13) 0.7965(13) 0.5440(9) 0.092(3) Uani 0.381(16) . U P 2
H26B H 0.7459(13) 0.7941(13) 0.5864(9) 0.111(4) Uiso 0.381(16) R . P 2
C44B C 0.4828(4) 0.5239(5) 0.2619(2) 0.0606(11) Uani 0.495(5) D U P 1
H44B H 0.4274(4) 0.5105(5) 0.2986(2) 0.0727(13) Uiso 0.495(5) R . P 1
C32B C 0.3777(12) 0.7796(8) -0.0643(6) 0.090(2) Uani 0.574(14) . U P 2
H32B H 0.3114(12) 0.7961(8) -0.1066(6) 0.108(3) Uiso 0.574(14) R . P 2
C25B C 0.5683(16) 0.8675(11) 0.5486(8) 0.085(3) Uani 0.381(16) . U P 2
H25B H 0.5700(16) 0.9122(11) 0.5940(8) 0.102(4) Uiso 0.381(16) R . P 2
C42 C -0.1442(4) 0.9971(3) 0.41194(17) 0.1280(12) Uani 1.000000 . . . .
H42a H -0.2424(9) 1.0077(18) 0.3904(6) 0.1921(18) Uiso 1.000000 GR . . .
H42b H -0.140(3) 0.9637(10) 0.4582(7) 0.1921(18) Uiso 1.000000 GR . . .
H42c H -0.0923(19) 1.0616(8) 0.4251(13) 0.1921(18) Uiso 1.000000 GR . . .
C35B C 0.5744(5) 0.7329(6) 0.0619(3) 0.0757(14) Uani 0.574(14) . U P 2
H35B H 0.6431(5) 0.7174(6) 0.1035(3) 0.0909(17) Uiso 0.574(14) R . P 2
C27B C 0.6667(10) 0.7312(11) 0.4794(8) 0.088(3) Uani 0.381(16) . U P 2
H27B H 0.7372(10) 0.6835(11) 0.4782(8) 0.106(4) Uiso 0.381(16) R . P 2
C48B C 0.6302(4) 0.5039(5) 0.2755(3) 0.0738(14) Uani 0.495(5) D U P 1
H48B H 0.6708(4) 0.4780(5) 0.3214(3) 0.0886(16) Uiso 0.495(5) R . P 1
C45B C 0.4889(4) 0.5118(4) 0.14131(19) 0.0643(12) Uani 0.505(5) D U P 2
H45B H 0.4391(4) 0.4944(4) 0.09040(19) 0.0771(14) Uiso 0.505(5) R . P 2
C46B C 0.6331(4) 0.4864(4) 0.1610(2) 0.0771(14) Uani 0.505(5) D U P 2
H46B H 0.6745(4) 0.4446(4) 0.1254(2) 0.0925(17) Uiso 0.505(5) R . P 2
C18 C 0.3206(5) 0.7507(3) 0.67902(16) 0.1498(15) Uani 1.000000 . . . .
H18a H 0.385(3) 0.7113(12) 0.7112(7) 0.225(2) Uiso 1.000000 GR . . .
H18b H 0.367(3) 0.8143(12) 0.6746(3) 0.225(2) Uiso 1.000000 GR . . .
H18c H 0.2377(6) 0.764(2) 0.7024(8) 0.225(2) Uiso 1.000000 GR . . .
C34B C 0.5963(7) 0.7096(7) -0.0143(4) 0.104(2) Uani 0.574(14) . U P 2
H34B H 0.6794(7) 0.6780(7) -0.0233(4) 0.125(3) Uiso 0.574(14) R . P 2
C33B C 0.4988(12) 0.7320(8) -0.0759(5) 0.108(2) Uani 0.574(14) . U P 2
H33B H 0.5148(12) 0.7147(8) -0.1266(5) 0.130(3) Uiso 0.574(14) R . P 2
C44A C 0.4925(3) 0.5820(4) 0.2732(2) 0.0545(9) Uani 0.505(5) D U P 2
H44A H 0.4455(3) 0.6111(4) 0.3121(2) 0.0654(10) Uiso 0.505(5) R . P 2
C48A C 0.6386(4) 0.5572(4) 0.2913(3) 0.0669(11) Uani 0.505(5) D U P 2
H48A H 0.6882(4) 0.5646(4) 0.3428(3) 0.0803(14) Uiso 0.505(5) R . P 2
C46A C 0.6527(3) 0.5654(4) 0.1561(2) 0.0675(12) Uani 0.495(5) D U P 1
H46A H 0.7124(3) 0.5806(4) 0.1219(2) 0.0810(14) Uiso 0.495(5) R . P 1
C45A C 0.5045(3) 0.5850(4) 0.14168(19) 0.0564(10) Uani 0.495(5) D U P 1
H45A H 0.4632(3) 0.6126(4) 0.09675(19) 0.0676(12) Uiso 0.495(5) R . P 1
C23A C 0.4370(11) 0.8171(10) 0.4212(7) 0.0511(16) Uani 0.619(16) . U P 1
C24A C 0.4168(9) 0.8773(7) 0.4896(5) 0.0615(14) Uani 0.619(16) . U P 1
H24A H 0.3311(9) 0.9104(7) 0.4885(5) 0.0737(17) Uiso 0.619(16) R . P 1
C25A C 0.5161(10) 0.8906(6) 0.5584(4) 0.0795(18) Uani 0.619(16) . U P 1
H25A H 0.4972(10) 0.9324(6) 0.6017(4) 0.095(2) Uiso 0.619(16) R . P 1
C26A C 0.6422(9) 0.8419(7) 0.5625(4) 0.0815(19) Uani 0.619(16) . U P 1
H26A H 0.7072(9) 0.8481(7) 0.6096(4) 0.098(2) Uiso 0.619(16) R . P 1
C27A C 0.6739(6) 0.7838(9) 0.4978(4) 0.090(2) Uani 0.619(16) . U P 1
H27A H 0.7601(6) 0.7510(9) 0.5007(4) 0.108(2) Uiso 0.619(16) R . P 1
C28A C 0.5757(7) 0.7749(7) 0.4281(3) 0.0723(16) Uani 0.619(16) . U P 1
H28A H 0.6011(7) 0.7397(7) 0.3837(3) 0.0867(19) Uiso 0.619(16) R . P 1
C30A C 0.4278(14) 0.8071(8) 0.0691(7) 0.0471(18) Uani 0.426(14) . U P 1
C31A C 0.3127(12) 0.8230(9) 0.0114(7) 0.0558(19) Uani 0.426(14) . U P 1
H31A H 0.2261(12) 0.8439(9) 0.0243(7) 0.067(2) Uiso 0.426(14) R . P 1
C32A C 0.3297(13) 0.8070(10) -0.0655(7) 0.080(3) Uani 0.426(14) . U P 1
H32A H 0.2521(13) 0.8161(10) -0.1046(7) 0.095(3) Uiso 0.426(14) R . P 1
C33A C 0.4558(14) 0.7785(10) -0.0868(6) 0.097(3) Uani 0.426(14) . U P 1
H33A H 0.4637(14) 0.7689(10) -0.1394(6) 0.116(3) Uiso 0.426(14) R . P 1
C34A C 0.5706(10) 0.7640(8) -0.0297(5) 0.089(3) Uani 0.426(14) . U P 1
H34A H 0.6570(10) 0.7437(8) -0.0433(5) 0.106(3) Uiso 0.426(14) R . P 1
C35A C 0.5565(8) 0.7799(7) 0.0486(4) 0.0669(17) Uani 0.426(14) . U P 1
H35A H 0.6349(8) 0.7720(7) 0.0875(4) 0.080(2) Uiso 0.426(14) R . P 1

loop_
_atom_site_aniso_label
_atom_site_aniso_U_11
_atom_site_aniso_U_22
_atom_site_aniso_U_33
_atom_site_aniso_U_12
_atom_site_aniso_U_13
_atom_site_aniso_U_23
S2 0.03646(16) 0.0573(2) 0.04369(18) 0.00620(13) 0.00356(12) 0.00760(14)
S1 0.0552(2) 0.0640(2) 0.04151(18) -0.00329(16) 0.00736(14) 0.01647(15)
O4 0.0376(5) 0.0666(7) 0.0719(7) -0.0028(4) 0.0014(5) -0.0066(5)
N6 0.0338(5) 0.0428(5) 0.0425(5) 0.0008(4) 0.0061(4) 0.0037(4)
N4 0.0432(6) 0.0490(6) 0.0365(5) 0.0003(4) 0.0040(4) 0.0015(4)
O3 0.0679(7) 0.0905(8) 0.0515(6) 0.0237(6) 0.0101(5) 0.0277(6)
N3 0.0493(6) 0.0564(6) 0.0384(5) -0.0011(5) 0.0107(5) 0.0081(5)
N5 0.0532(7) 0.0514(6) 0.0468(6) -0.0069(5) 0.0013(5) 0.0002(5)
N1 0.0506(6) 0.0463(6) 0.0446(6) -0.0054(5) 0.0054(5) 0.0074(5)
O1 0.1125(11) 0.0623(7) 0.0578(7) 0.0123(7) -0.0007(7) 0.0160(6)
N2 0.0558(7) 0.0492(6) 0.0416(6) -0.0040(5) 0.0025(5) 0.0028(5)
O26 0.0544(6) 0.1248(12) 0.0610(7) -0.0206(7) 0.0126(5) 0.0187(7)
C21 0.0370(6) 0.0415(6) 0.0377(6) 0.0008(5) 0.0054(5) 0.0007(5)
C2 0.0384(6) 0.0425(6) 0.0342(6) 0.0006(5) 0.0063(5) 0.0044(5)
C3 0.0365(6) 0.0463(6) 0.0415(6) 0.0016(5) 0.0057(5) 0.0082(5)
C43 0.0393(6) 0.0437(6) 0.0442(6) 0.0036(5) 0.0080(5) 0.0046(5)
C20 0.0480(7) 0.0523(7) 0.0429(7) -0.0067(6) 0.0099(5) 0.0012(6)
C1 0.0455(7) 0.0481(7) 0.0380(6) -0.0001(5) 0.0038(5) 0.0022(5)
C5 0.0584(8) 0.0467(7) 0.0544(8) -0.0103(6) 0.0035(6) 0.0108(6)
C19 0.0515(8) 0.0526(8) 0.0505(8) -0.0089(6) 0.0049(6) 0.0054(6)
C36 0.0365(6) 0.0542(7) 0.0537(8) 0.0085(5) 0.0067(5) 0.0084(6)
C22 0.0475(7) 0.0720(9) 0.0385(7) 0.0042(6) 0.0073(6) 0.0026(6)
C4 0.0499(8) 0.0523(8) 0.0623(9) -0.0092(6) 0.0060(6) 0.0114(7)
C12 0.0641(9) 0.0647(9) 0.0417(7) 0.0006(7) 0.0138(6) 0.0171(6)
C11 0.0731(10) 0.0677(9) 0.0373(7) -0.0096(8) 0.0063(6) 0.0033(6)
C23B 0.028(6) 0.083(5) 0.037(3) 0.002(4) 0.000(3) 0.022(3)
C37 0.0559(9) 0.0568(9) 0.0787(11) 0.0067(7) 0.0120(8) 0.0103(8)
C30B 0.059(3) 0.047(4) 0.048(2) -0.005(2) 0.0162(18) 0.009(2)
C6 0.0848(12) 0.0586(9) 0.0566(9) 0.0035(8) -0.0019(8) 0.0105(7)
C10 0.0836(12) 0.0639(10) 0.0623(10) -0.0051(9) -0.0079(9) 0.0027(8)
C41 0.0641(9) 0.0655(10) 0.0687(10) 0.0125(7) 0.0265(8) 0.0117(8)
C40 0.0829(13) 0.0962(15) 0.0749(12) 0.0275(11) 0.0371(10) 0.0156(10)
C38 0.0784(12) 0.0600(10) 0.0967(15) 0.0161(9) 0.0047(11) -0.0088(10)
C13 0.0732(11) 0.0903(13) 0.0506(9) 0.0078(9) -0.0000(8) 0.0083(8)
C29 0.0779(12) 0.0803(12) 0.0725(11) -0.0347(10) 0.0069(9) 0.0091(9)
C24B 0.078(7) 0.075(5) 0.047(4) -0.004(4) 0.007(4) 0.013(3)
C39 0.0768(12) 0.0929(14) 0.0692(11) 0.0328(11) 0.0113(9) -0.0051(10)
C47 0.0443(9) 0.0844(13) 0.1123(17) 0.0193(8) 0.0075(10) -0.0068(12)
C9 0.1119(17) 0.0680(12) 0.0741(13) -0.0068(11) 0.0042(12) -0.0116(10)
C31B 0.069(4) 0.070(3) 0.052(3) -0.002(2) 0.017(3) 0.009(2)
C7 0.0959(14) 0.0657(11) 0.0793(13) 0.0161(10) 0.0022(11) 0.0169(9)
C17 0.0784(12) 0.0838(13) 0.0780(12) 0.0028(10) 0.0300(10) 0.0050(10)
C14 0.1091(17) 0.0962(15) 0.0565(11) -0.0122(13) -0.0109(11) 0.0127(10)
C8 0.1050(16) 0.0532(10) 0.0955(15) 0.0059(10) 0.0197(12) 0.0063(10)
C15 0.151(2) 0.0745(13) 0.0514(10) -0.0256(14) 0.0230(13) 0.0053(9)
C28B 0.055(3) 0.074(5) 0.072(5) 0.004(3) -0.004(3) 0.023(4)
C16 0.139(2) 0.0789(14) 0.0839(15) -0.0078(14) 0.0587(16) -0.0070(11)
C26B 0.089(5) 0.114(8) 0.071(7) -0.004(5) -0.012(4) 0.042(6)
C44B 0.0452(17) 0.083(3) 0.060(2) 0.0124(19) 0.0123(14) 0.029(2)
C32B 0.118(6) 0.104(5) 0.053(3) -0.015(4) 0.031(4) 0.010(3)
C25B 0.104(9) 0.094(7) 0.050(5) -0.001(5) -0.011(4) 0.014(4)
C42 0.146(3) 0.140(3) 0.0938(18) 0.068(2) 0.0287(17) -0.0212(17)
C35B 0.079(2) 0.081(4) 0.078(3) 0.017(2) 0.0410(19) 0.011(2)
C27B 0.066(4) 0.112(7) 0.086(6) 0.004(4) -0.009(3) 0.046(5)
C48B 0.050(2) 0.085(3) 0.089(3) 0.011(2) 0.001(2) 0.038(3)
C45B 0.0629(19) 0.084(3) 0.0482(17) 0.0230(19) 0.0166(14) 0.0055(17)
C46B 0.061(2) 0.100(4) 0.074(2) 0.029(2) 0.0240(18) 0.004(2)
C18 0.263(5) 0.111(2) 0.0655(15) -0.042(3) 0.025(2) -0.0154(14)
C34B 0.128(4) 0.100(5) 0.105(4) 0.020(3) 0.077(3) 0.009(3)
C33B 0.162(6) 0.105(5) 0.073(4) -0.012(4) 0.069(4) 0.001(4)
C44A 0.0438(16) 0.061(2) 0.0562(18) 0.0085(16) 0.0044(12) 0.0026(17)
C48A 0.0470(18) 0.071(3) 0.077(3) 0.0101(19) -0.0067(15) 0.012(2)
C46A 0.0455(17) 0.088(3) 0.072(2) 0.0102(17) 0.0229(15) 0.0045(19)
C45A 0.0439(15) 0.074(3) 0.0548(17) 0.0086(14) 0.0149(12) 0.0124(16)
C23A 0.034(4) 0.075(2) 0.0449(19) 0.002(3) 0.005(3) 0.0094(16)
C24A 0.076(4) 0.068(2) 0.0379(18) 0.001(3) 0.012(2) -0.0031(14)
C25A 0.112(5) 0.082(3) 0.0393(17) -0.006(3) 0.007(2) -0.0015(17)
C26A 0.088(4) 0.105(5) 0.045(2) -0.013(3) -0.010(2) 0.017(3)
C27A 0.064(2) 0.143(6) 0.059(3) -0.001(3) -0.0021(19) 0.015(4)
C28A 0.056(2) 0.107(5) 0.0490(17) 0.004(3) 0.0055(15) -0.002(2)
C30A 0.064(5) 0.039(4) 0.041(3) -0.011(3) 0.016(3) 0.005(3)
C31A 0.067(5) 0.061(4) 0.037(2) -0.013(3) 0.004(3) 0.009(2)
C32A 0.095(6) 0.095(6) 0.048(3) -0.033(4) 0.018(4) 0.005(3)
C33A 0.132(7) 0.109(6) 0.056(3) -0.032(5) 0.046(4) -0.001(4)
C34A 0.104(5) 0.087(5) 0.089(4) -0.012(3) 0.061(4) 0.006(3)
C35A 0.072(3) 0.068(4) 0.069(3) -0.002(3) 0.031(2) 0.015(2)

loop_
_atom_type_symbol
_atom_type_scat_dispersion_real
_atom_type_scat_dispersion_imag
_atom_type_scat_Cromer_Mann_a1
_atom_type_scat_Cromer_Mann_a2
_atom_type_scat_Cromer_Mann_a3
_atom_type_scat_Cromer_Mann_a4
_atom_type_scat_Cromer_Mann_b1
_atom_type_scat_Cromer_Mann_b2
_atom_type_scat_Cromer_Mann_b3
_atom_type_scat_Cromer_Mann_b4
_atom_type_scat_Cromer_Mann_c
_atom_type_scat_source
_atom_type_scat_dispersion_source
C 0.01788 0.00908 2.31000 1.02000 1.58860 0.86500 20.84390 10.20750 0.56870 51.65120 0.21560 'International Tables Volume C Table 6.1.1.4 (pp. 500-502)' 'Brennan, Cowan, Rev. Sci. Instrum., 1992, 63, 850'
H 0.00000 0.00000 0.49300 0.32291 0.14019 0.04081 10.51090 26.12570 3.14236 57.79970 0.00304 'International Tables Volume C Table 6.1.1.4 (pp. 500-502)' 'Brennan, Cowan, Rev. Sci. Instrum., 1992, 63, 850'
N 0.03110 0.01806 12.21260 3.13220 2.01250 1.16630 0.00570 9.89330 28.99750 0.58260 -11.52900 'International Tables Volume C Table 6.1.1.4 (pp. 500-502)' 'Brennan, Cowan, Rev. Sci. Instrum., 1992, 63, 850'
O 0.04960 0.03234 3.04850 2.28680 1.54630 0.86700 13.27710 5.70110 0.32390 32.90890 0.25080 'International Tables Volume C Table 6.1.1.4 (pp. 500-502)' 'Brennan, Cowan, Rev. Sci. Instrum., 1992, 63, 850'
S 0.33376 0.55840 6.90530 5.20340 1.43790 1.58630 1.46790 22.21510 0.25360 56.17200 0.86690 'International Tables Volume C Table 6.1.1.4 (pp. 500-502)' 'Brennan, Cowan, Rev. Sci. Instrum., 1992, 63, 850'

loop_
_geom_angle_atom_site_label_1
_geom_angle_atom_site_label_2
_geom_angle_atom_site_label_3
_geom_angle
_geom_angle_site_symmetry_1
_geom_angle_site_symmetry_3
_geom_angle_publ_flag
N6 S2 O4 104.33(6) . . ?
O3 S2 O4 120.24(8) . . ?
O3 S2 N6 108.99(6) . . ?
C36 S2 O4 108.79(7) . . ?
C36 S2 N6 107.33(6) . . ?
C36 S2 O3 106.57(7) . . ?
O1 S1 N3 110.18(8) . . ?
O26 S1 N3 110.50(7) . . ?
O26 S1 O1 117.46(10) . . ?
C12 S1 N3 102.06(7) . . ?
C12 S1 O1 107.66(8) . . ?
C12 S1 O26 107.78(8) . . ?
C21 N6 S2 116.92(8) . . ?
C2 N6 S2 117.47(8) . . ?
C2 N6 C21 124.36(10) . . ?
C21 N4 N5 111.44(11) . . ?
C22 N4 N5 118.96(11) . . ?
C22 N4 C21 129.54(11) . . ?
C3 N3 S1 125.53(10) . . ?
C19 N5 N4 105.58(11) . . ?
C3 N1 N2 113.07(11) . . ?
C4 N1 N2 112.76(11) . . ?
C4 N1 C3 133.35(12) . . ?
C1 N2 N1 108.23(11) . . ?
N4 C21 N6 120.78(11) . . ?
C20 C21 N6 132.33(11) . . ?
C20 C21 N4 106.82(11) . . ?
C3 C2 N6 113.60(10) . . ?
C43 C2 N6 111.55(10) . . ?
C43 C2 C3 107.25(10) . . ?
C1 C2 N6 115.46(10) . . ?
C1 C2 C3 99.62(10) . . ?
C1 C2 C43 108.47(10) . . ?
N1 C3 N3 134.94(12) . . ?
C2 C3 N3 119.79(11) . . ?
C2 C3 N1 105.19(11) . . ?
C44B C43 C2 123.41(18) . . ?
C45B C43 C2 120.70(18) . . ?
C45B C43 C44B 102.4(3) . . ?
C44A C43 C2 118.67(17) . . ?
C44A C43 C44B 32.84(19) . . ?
C44A C43 C45B 120.1(2) . . ?
C45A C43 C2 116.10(17) . . ?
C45A C43 C44B 120.5(2) . . ?
C45A C43 C45B 41.3(2) . . ?
C45A C43 C44A 113.8(2) . . ?
C19 C20 C21 104.38(12) . . ?
C30B C20 C21 129.3(4) . . ?
C30B C20 C19 125.1(4) . . ?
C30A C20 C21 134.6(5) . . ?
C30A C20 C19 120.5(4) . . ?
C30A C20 C30B 16.8(4) . . ?
C2 C1 N2 111.85(11) . . ?
C11 C1 N2 120.52(12) . . ?
C11 C1 C2 127.62(12) . . ?
C6 C5 C4 120.63(15) . . ?
C10 C5 C4 120.70(15) . . ?
C10 C5 C6 118.66(16) . . ?
C20 C19 N5 111.75(13) . . ?
C29 C19 N5 120.67(14) . . ?
C29 C19 C20 127.56(15) . . ?
C37 C36 S2 119.84(12) . . ?
C41 C36 S2 119.41(12) . . ?
C41 C36 C37 120.61(15) . . ?
H22c C22 N4 110.15(8) . . ?
H22d C22 N4 110.15(8) . . ?
H22d C22 H22c 108.5 . . ?
H22a C22 N4 108.14(8) . . ?
H22a C22 H22c 4.8 . . ?
H22a C22 H22d 113.2 . . ?
H22b C22 N4 108.14(8) . . ?
H22b C22 H22c 102.6 . . ?
H22b C22 H22d 8.0 . . ?
H22b C22 H22a 107.3 . . ?
C23B C22 N4 107.8(6) . . ?
C23B C22 H22c 110.1(7) . . ?
C23B C22 H22d 110.1(7) . . ?
C23B C22 H22a 107.2(7) . . ?
C23B C22 H22b 117.9(7) . . ?
C23A C22 N4 116.6(4) . . ?
C23A C22 H22c 110.3(5) . . ?
C23A C22 H22d 100.6(4) . . ?
C23A C22 H22a 108.1(5) . . ?
C23A C22 H22b 108.1(4) . . ?
C23A C22 C23B 10.6(9) . . ?
C5 C4 N1 111.08(12) . . ?
H4a C4 N1 109.42(8) . . ?
H4a C4 C5 109.42(8) . . ?
H4b C4 N1 109.42(8) . . ?
H4b C4 C5 109.42(8) . . ?
H4b C4 H4a 108.0 . . ?
C13 C12 S1 120.09(14) . . ?
C17 C12 S1 119.51(14) . . ?
C17 C12 C13 120.19(17) . . ?
H11a C11 C1 109.5 . . ?
H11b C11 C1 109.5 . . ?
H11b C11 H11a 109.5 . . ?
H11c C11 C1 109.5 . . ?
H11c C11 H11a 109.5 . . ?
H11c C11 H11b 109.5 . . ?
C24B C23B C22 114.6(11) . . ?
C28B C23B C22 115.9(15) . . ?
C28B C23B C24B 127.5(15) . . ?
H37 C37 C36 120.71(10) . . ?
C38 C37 C36 118.58(18) . . ?
C38 C37 H37 120.71(12) . . ?
C31B C30B C20 119.5(7) . . ?
C35B C30B C20 122.2(6) . . ?
C35B C30B C31B 117.8(8) . . ?
H6 C6 C5 119.60(10) . . ?
C7 C6 C5 120.80(17) . . ?
C7 C6 H6 119.60(12) . . ?
H10 C10 C5 119.81(11) . . ?
C9 C10 C5 120.39(18) . . ?
C9 C10 H10 119.81(12) . . ?
H41 C41 C36 120.47(10) . . ?
C40 C41 C36 119.06(18) . . ?
C40 C41 H41 120.47(12) . . ?
H40 C40 C41 119.13(12) . . ?
C39 C40 C41 121.7(2) . . ?
C39 C40 H40 119.13(12) . . ?
H38 C38 C37 119.17(12) . . ?
C39 C38 C37 121.66(19) . . ?
C39 C38 H38 119.17(12) . . ?
H13 C13 C12 120.36(11) . . ?
C14 C13 C12 119.3(2) . . ?
C14 C13 H13 120.36(15) . . ?
H29a C29 C19 109.5 . . ?
H29b C29 C19 109.5 . . ?
H29b C29 H29a 109.5 . . ?
H29c C29 C19 109.5 . . ?
H29c C29 H29a 109.5 . . ?
H29c C29 H29b 109.5 . . ?
H24B C24B C23B 121.5(8) . . ?
C25B C24B C23B 117.0(11) . . ?
C25B C24B H24B 121.5(7) . . ?
C38 C39 C40 118.28(18) . . ?
C42 C39 C40 120.3(2) . . ?
C42 C39 C38 121.3(2) . . ?
H47a C47 H47 15.7 . . ?
C48B C47 H47 118.6(2) . . ?
C48B C47 H47a 127.5(2) . . ?
C46B C47 H47 116.97(17) . . ?
C46B C47 H47a 119.46(18) . . ?
C46B C47 C48B 105.3(4) . . ?
C48A C47 H47 119.58(18) . . ?
C48A C47 H47a 119.46(18) . . ?
C48A C47 C48B 30.4(2) . . ?
C48A C47 C46B 121.1(3) . . ?
C46A C47 H47 118.58(14) . . ?
C46A C47 H47a 108.17(15) . . ?
C46A C47 C48B 122.8(3) . . ?
C46A C47 C46B 45.8(3) . . ?
C46A C47 C48A 113.0(3) . . ?
H9 C9 C10 119.92(12) . . ?
C8 C9 C10 120.2(2) . . ?
C8 C9 H9 119.92(13) . . ?
H31B C31B C30B 119.3(5) . . ?
C32B C31B C30B 121.4(7) . . ?
C32B C31B H31B 119.3(4) . . ?
H7 C7 C6 119.95(12) . . ?
C8 C7 C6 120.10(19) . . ?
C8 C7 H7 119.95(13) . . ?
H17 C17 C12 120.59(12) . . ?
C16 C17 C12 118.8(2) . . ?
C16 C17 H17 120.59(16) . . ?
H14 C14 C13 119.31(15) . . ?
C15 C14 C13 121.4(2) . . ?
C15 C14 H14 119.31(14) . . ?
C7 C8 C9 119.9(2) . . ?
H8 C8 C9 120.06(13) . . ?
H8 C8 C7 120.06(13) . . ?
C16 C15 C14 118.2(2) . . ?
C18 C15 C14 120.7(3) . . ?
C18 C15 C16 121.2(3) . . ?
H28B C28B C23B 123.1(10) . . ?
C27B C28B C23B 113.8(11) . . ?
C27B C28B H28B 123.1(6) . . ?
C15 C16 C17 122.1(2) . . ?
H16 C16 C17 118.94(16) . . ?
H16 C16 C15 118.94(14) . . ?
C25B C26B H26B 119.7(7) . . ?
C27B C26B H26B 119.7(6) . . ?
C27B C26B C25B 120.7(9) . . ?
H44B C44B C43 119.70(16) . . ?
C48B C44B C43 120.6(3) . . ?
C48B C44B H44B 119.7(2) . . ?
H32B C32B C31B 120.6(4) . . ?
C33B C32B C31B 118.8(8) . . ?
C33B C32B H32B 120.6(5) . . ?
C26B C25B C24B 117.9(10) . . ?
H25B C25B C24B 121.1(7) . . ?
H25B C25B C26B 121.1(7) . . ?
H42a C42 C39 109.5 . . ?
H42b C42 C39 109.5 . . ?
H42b C42 H42a 109.5 . . ?
H42c C42 C39 109.5 . . ?
H42c C42 H42a 109.5 . . ?
H42c C42 H42b 109.5 . . ?
H35B C35B C30B 119.8(4) . . ?
C34B C35B C30B 120.3(6) . . ?
C34B C35B H35B 119.8(3) . . ?
C26B C27B C28B 122.3(9) . . ?
H27B C27B C28B 118.8(6) . . ?
H27B C27B C26B 118.8(6) . . ?
C44B C48B C47 121.0(4) . . ?
H48B C48B C47 119.5(2) . . ?
H48B C48B C44B 119.5(2) . . ?
H45B C45B C43 119.86(15) . . ?
C46B C45B C43 120.3(3) . . ?
C46B C45B H45B 119.9(2) . . ?
C45B C46B C47 120.0(3) . . ?
H46B C46B C47 119.99(17) . . ?
H46B C46B C45B 120.0(2) . . ?
H18a C18 C15 109.5 . . ?
H18b C18 C15 109.5 . . ?
H18b C18 H18a 109.5 . . ?
H18c C18 C15 109.5 . . ?
H18c C18 H18a 109.5 . . ?
H18c C18 H18b 109.5 . . ?
H34B C34B C35B 119.4(3) . . ?
C33B C34B C35B 121.1(5) . . ?
C33B C34B H34B 119.4(4) . . ?
C34B C33B C32B 120.6(7) . . ?
H33B C33B C32B 119.7(5) . . ?
H33B C33B C34B 119.7(4) . . ?
H44A C44A C43 120.81(15) . . ?
C48A C44A C43 118.4(3) . . ?
C48A C44A H44A 120.8(2) . . ?
C44A C48A C47 117.3(4) . . ?
H48A C48A C47 121.34(18) . . ?
H48A C48A C44A 121.3(2) . . ?
H46A C46A C47 121.77(14) . . ?
C45A C46A C47 116.5(3) . . ?
C45A C46A H46A 121.8(2) . . ?
C46A C45A C43 118.5(3) . . ?
H45A C45A C43 120.74(15) . . ?
H45A C45A C46A 120.7(2) . . ?
C24A C23A C22 123.1(7) . . ?
C28A C23A C22 123.5(8) . . ?
C28A C23A C24A 113.1(9) . . ?
H24A C24A C23A 117.9(5) . . ?
C25A C24A C23A 124.1(6) . . ?
C25A C24A H24A 117.9(3) . . ?
H25A C25A C24A 120.2(3) . . ?
C26A C25A C24A 119.5(5) . . ?
C26A C25A H25A 120.2(4) . . ?
H26A C26A C25A 119.7(3) . . ?
C27A C26A C25A 120.6(5) . . ?
C27A C26A H26A 119.7(4) . . ?
H27A C27A C26A 120.5(4) . . ?
C28A C27A C26A 119.1(6) . . ?
C28A C27A H27A 120.5(4) . . ?
C27A C28A C23A 123.2(7) . . ?
H28A C28A C23A 118.4(6) . . ?
H28A C28A C27A 118.4(4) . . ?
C31A C30A C20 126.3(9) . . ?
C35A C30A C20 114.0(8) . . ?
C35A C30A C31A 119.7(9) . . ?
H31A C31A C30A 120.9(6) . . ?
C32A C31A C30A 118.2(9) . . ?
C32A C31A H31A 120.9(6) . . ?
H32A C32A C31A 118.7(6) . . ?
C33A C32A C31A 122.7(10) . . ?
C33A C32A H32A 118.7(6) . . ?
H33A C33A C32A 120.4(6) . . ?
C34A C33A C32A 119.2(8) . . ?
C34A C33A H33A 120.4(5) . . ?
H34A C34A C33A 120.3(5) . . ?
C35A C34A C33A 119.3(7) . . ?
C35A C34A H34A 120.3(5) . . ?
C34A C35A C30A 120.7(7) . . ?
H35A C35A C30A 119.6(5) . . ?
H35A C35A C34A 119.6(5) . . ?

loop_
_geom_bond_atom_site_label_1
_geom_bond_atom_site_label_2
_geom_bond_distance
_geom_bond_site_symmetry_2
_geom_bond_publ_flag
S2 O4 1.4280(11) . ?
S2 N6 1.6737(10) . ?
S2 O3 1.4221(12) . ?
S2 C36 1.7518(15) . ?
S1 N3 1.6178(11) . ?
S1 O1 1.4267(13) . ?
S1 O26 1.4276(13) . ?
S1 C12 1.7521(17) . ?
N6 C21 1.4180(16) . ?
N6 C2 1.4857(16) . ?
N4 N5 1.3470(16) . ?
N4 C21 1.3702(16) . ?
N4 C22 1.4600(17) . ?
N3 C3 1.2995(17) . ?
N5 C19 1.3283(19) . ?
N1 N2 1.4148(16) . ?
N1 C3 1.3394(17) . ?
N1 C4 1.4661(17) . ?
N2 C1 1.2748(18) . ?
C21 C20 1.3843(18) . ?
C2 C3 1.5399(17) . ?
C2 C43 1.5537(17) . ?
C2 C1 1.5232(17) . ?
C43 C44B 1.340(4) . ?
C43 C45B 1.363(3) . ?
C43 C44A 1.379(4) . ?
C43 C45A 1.397(3) . ?
C20 C19 1.4068(19) . ?
C20 C30B 1.481(10) . ?
C20 C30A 1.525(12) . ?
C1 C11 1.4873(19) . ?
C5 C4 1.508(2) . ?
C5 C6 1.381(2) . ?
C5 C10 1.380(2) . ?
C19 C29 1.494(2) . ?
C36 C37 1.382(2) . ?
C36 C41 1.378(2) . ?
C22 H22c 0.9700 . ?
C22 H22d 0.9700 . ?
C22 H22a 0.9700 . ?
C22 H22b 0.9700 . ?
C22 C23B 1.631(17) . ?
C22 C23A 1.445(12) . ?
C4 H4a 0.9700 . ?
C4 H4b 0.9700 . ?
C12 C13 1.375(2) . ?
C12 C17 1.378(3) . ?
C11 H11a 0.9600 . ?
C11 H11b 0.9600 . ?
C11 H11c 0.9600 . ?
C23B C24B 1.30(2) . ?
C23B C28B 1.354(17) . ?
C37 H37 0.9300 . ?
C37 C38 1.381(3) . ?
C30B C31B 1.367(10) . ?
C30B C35B 1.396(9) . ?
C6 H6 0.9300 . ?
C6 C7 1.379(3) . ?
C10 H10 0.9300 . ?
C10 C9 1.382(3) . ?
C41 H41 0.9300 . ?
C41 C40 1.378(3) . ?
C40 H40 0.9300 . ?
C40 C39 1.366(3) . ?
C38 H38 0.9300 . ?
C38 C39 1.378(3) . ?
C13 H13 0.9300 . ?
C13 C14 1.386(3) . ?
C29 H29a 0.9600 . ?
C29 H29b 0.9600 . ?
C29 H29c 0.9600 . ?
C24B H24B 0.9300 . ?
C24B C25B 1.40(2) . ?
C39 C42 1.517(3) . ?
C47 H47 0.9300 . ?
C47 H47a 0.9300 . ?
C47 C48B 1.239(5) . ?
C47 C46B 1.267(4) . ?
C47 C48A 1.430(5) . ?
C47 C46A 1.453(5) . ?
C9 H9 0.9300 . ?
C9 C8 1.375(3) . ?
C31B H31B 0.9300 . ?
C31B C32B 1.422(14) . ?
C7 H7 0.9300 . ?
C7 C8 1.364(3) . ?
C17 H17 0.9300 . ?
C17 C16 1.383(3) . ?
C14 H14 0.9300 . ?
C14 C15 1.370(4) . ?
C8 H8 0.9300 . ?
C15 C16 1.363(4) . ?
C15 C18 1.508(3) . ?
C28B H28B 0.9300 . ?
C28B C27B 1.376(12) . ?
C16 H16 0.9300 . ?
C26B H26B 0.9300 . ?
C26B C25B 1.378(14) . ?
C26B C27B 1.331(15) . ?
C44B H44B 0.9300 . ?
C44B C48B 1.413(5) . ?
C32B H32B 0.9300 . ?
C32B C33B 1.357(11) . ?
C25B H25B 0.9300 . ?
C42 H42a 0.9600 . ?
C42 H42b 0.9600 . ?
C42 H42c 0.9600 . ?
C35B H35B 0.9300 . ?
C35B C34B 1.384(7) . ?
C27B H27B 0.9300 . ?
C48B H48B 0.9300 . ?
C45B H45B 0.9300 . ?
C45B C46B 1.407(4) . ?
C46B H46B 0.9300 . ?
C18 H18a 0.9600 . ?
C18 H18b 0.9600 . ?
C18 H18c 0.9600 . ?
C34B H34B 0.9300 . ?
C34B C33B 1.353(11) . ?
C33B H33B 0.9300 . ?
C44A H44A 0.9300 . ?
C44A C48A 1.420(4) . ?
C48A H48A 0.9300 . ?
C46A H46A 0.9300 . ?
C46A C45A 1.419(4) . ?
C45A H45A 0.9300 . ?
C23A C24A 1.402(14) . ?
C23A C28A 1.432(9) . ?
C24A H24A 0.9300 . ?
C24A C25A 1.379(12) . ?
C25A H25A 0.9300 . ?
C25A C26A 1.365(9) . ?
C26A H26A 0.9300 . ?
C26A C27A 1.376(8) . ?
C27A H27A 0.9300 . ?
C27A C28A 1.385(8) . ?
C28A H28A 0.9300 . ?
C30A C31A 1.385(13) . ?
C30A C35A 1.377(13) . ?
C31A H31A 0.9300 . ?
C31A C32A 1.375(16) . ?
C32A H32A 0.9300 . ?
C32A C33A 1.364(15) . ?
C33A H33A 0.9300 . ?
C33A C34A 1.372(15) . ?
C34A H34A 0.9300 . ?
C34A C35A 1.391(9) . ?
C35A H35A 0.9300 . ?

loop_
_geom_torsion_atom_site_label_1
_geom_torsion_atom_site_label_2
_geom_torsion_atom_site_label_3
_geom_torsion_atom_site_label_4
_geom_torsion
_geom_torsion_site_symmetry_1
_geom_torsion_site_symmetry_2
_geom_torsion_site_symmetry_3
_geom_torsion_site_symmetry_4
_geom_torsion_publ_flag
S2 N6 C21 N4 91.07(10) . . . . ?
S2 N6 C21 C20 -85.31(12) . . . . ?
S2 N6 C2 C3 -66.27(9) . . . . ?
S2 N6 C2 C43 172.35(9) . . . . ?
S2 N6 C2 C1 47.93(10) . . . . ?
S2 C36 C37 C38 175.01(14) . . . . ?
S2 C36 C41 C40 -174.26(15) . . . . ?
S1 N3 C3 N1 5.11(16) . . . . ?
S1 N3 C3 C2 -171.17(10) . . . . ?
S1 C12 C13 C14 -173.36(16) . . . . ?
S1 C12 C17 C16 173.30(17) . . . . ?
N6 C21 N4 N5 -175.62(12) . . . . ?
N6 C21 N4 C22 1.62(16) . . . . ?
N6 C21 C20 C19 176.11(17) . . . . ?
N6 C21 C20 C30B -16.3(4) . . . . ?
N6 C21 C20 C30A 5.3(6) . . . . ?
N6 C2 C3 N3 -45.77(12) . . . . ?
N6 C2 C3 N1 136.96(11) . . . . ?
N6 C2 C43 C44B 107.0(3) . . . . ?
N6 C2 C43 C45B -119.4(3) . . . . ?
N6 C2 C43 C44A 68.9(3) . . . . ?
N6 C2 C43 C45A -72.4(2) . . . . ?
N6 C2 C1 N2 -134.36(12) . . . . ?
N6 C2 C1 C11 44.81(14) . . . . ?
N4 N5 C19 C20 1.43(13) . . . . ?
N4 N5 C19 C29 179.95(14) . . . . ?
N4 C21 C20 C19 -0.64(12) . . . . ?
N4 C21 C20 C30B 166.9(4) . . . . ?
N4 C21 C20 C30A -171.5(6) . . . . ?
N4 C22 C23B C24B 129.4(10) . . . . ?
N4 C22 C23B C28B -65.6(6) . . . . ?
N4 C22 C23A C24A 130.8(7) . . . . ?
N4 C22 C23A C28A -43.3(6) . . . . ?
N3 C3 N1 N2 171.68(16) . . . . ?
N3 C3 N1 C4 3.1(2) . . . . ?
N3 C3 C2 C43 77.97(13) . . . . ?
N3 C3 C2 C1 -169.12(13) . . . . ?
N5 C19 C20 C21 -0.50(14) . . . . ?
N5 C19 C20 C30B -168.8(4) . . . . ?
N5 C19 C20 C30A 171.9(5) . . . . ?
N1 N2 C1 C2 6.23(12) . . . . ?
N1 N2 C1 C11 -173.02(12) . . . . ?
N1 C3 C2 C43 -99.30(10) . . . . ?
N1 C3 C2 C1 13.61(11) . . . . ?
N1 C4 C5 C6 84.39(16) . . . . ?
N1 C4 C5 C10 -94.30(15) . . . . ?
N2 C1 C2 C3 -12.33(12) . . . . ?
N2 C1 C2 C43 99.62(12) . . . . ?
C21 C20 C19 C29 -178.89(14) . . . . ?
C21 C20 C30B C31B 86.0(6) . . . . ?
C21 C20 C30B C35B -102.7(4) . . . . ?
C21 C20 C30A C31A 55.5(8) . . . . ?
C21 C20 C30A C35A -124.1(5) . . . . ?
C2 C43 C44B C48B 178.8(4) . . . . ?
C2 C43 C45B C46B -175.8(3) . . . . ?
C2 C43 C44A C48A 177.0(3) . . . . ?
C2 C43 C45A C46A -179.2(3) . . . . ?
C43 C44B C48B C47 -0.4(7) . . . . ?
C43 C45B C46B C47 -8.5(5) . . . . ?
C43 C44A C48A C47 5.0(5) . . . . ?
C43 C45A C46A C47 1.0(4) . . . . ?
C20 C30B C31B C32B 173.5(8) . . . . ?
C20 C30B C35B C34B -173.4(6) . . . . ?
C20 C30A C31A C32A -177.1(10) . . . . ?
C20 C30A C35A C34A 176.9(6) . . . . ?
C5 C6 C7 C8 0.1(2) . . . . ?
C5 C10 C9 C8 0.0(2) . . . . ?
C36 C37 C38 C39 -1.5(2) . . . . ?
C36 C41 C40 C39 -0.0(2) . . . . ?
C22 C23B C24B C25B 173.5(10) . . . . ?
C22 C23B C28B C27B -173.7(9) . . . . ?
C22 C23A C24A C25A -178.2(8) . . . . ?
C22 C23A C28A C27A -178.9(8) . . . . ?
C12 C13 C14 C15 0.1(2) . . . . ?
C12 C17 C16 C15 0.1(2) . . . . ?
C23B C24B C25B C26B -3.6(17) . . . . ?
C23B C28B C27B C26B 4.6(13) . . . . ?
C37 C38 C39 C40 2.9(2) . . . . ?
C37 C38 C39 C42 -174.1(2) . . . . ?
C30B C31B C32B C33B -0.4(12) . . . . ?
C30B C35B C34B C33B 0.5(8) . . . . ?
C6 C7 C8 C9 0.7(3) . . . . ?
C10 C9 C8 C7 -0.7(3) . . . . ?
C41 C40 C39 C38 -2.1(3) . . . . ?
C41 C40 C39 C42 175.0(2) . . . . ?
C13 C14 C15 C16 -1.4(3) . . . . ?
C13 C14 C15 C18 177.6(2) . . . . ?
C24B C25B C26B C27B -1.6(14) . . . . ?
C31B C32B C33B C34B -1.1(12) . . . . ?
C17 C16 C15 C14 1.3(3) . . . . ?
C17 C16 C15 C18 -177.7(2) . . . . ?
C28B C27B C26B C25B 0.9(13) . . . . ?
C32B C33B C34B C35B 1.0(10) . . . . ?
C23A C24A C25A C26A -1.0(11) . . . . ?
C23A C28A C27A C26A -4.8(11) . . . . ?
C24A C25A C26A C27A 3.1(9) . . . . ?
C25A C26A C27A C28A -0.3(8) . . . . ?
C30A C31A C32A C33A -1.4(13) . . . . ?
C30A C35A C34A C33A 1.8(8) . . . . ?
C31A C32A C33A C34A 0.6(13) . . . . ?
C32A C33A C34A C35A -0.7(10) . . . . ?

loop_
_restr_equal_distance_atom_site_label_1
_restr_equal_distance_atom_site_label_2
_restr_equal_distance_site_symmetry_2
_restr_equal_distance_class_id
C43 C47 1 2
C47 C46B 1 1
C47 C46A 1 1
C44B C43 1 1
C44B C48B 1 2
C48B C47 1 1
C48B C44B 1 1
C45B C43 1 1
C45B C46B 1 2
C46B C45B 1 1
C44A C43 1 1
C44A C48A 1 2
C48A C47 1 1
C48A C44A 1 1
C46A C45A 1 2
C46A C45A 1 1
C45A C43 1 1

loop_
_restr_equal_distance_class_class_id
_restr_equal_distance_class_target_weight_param
_restr_equal_distance_class_average
_restr_equal_distance_class_esd
_restr_equal_distance_class_diff_max
1 0.0100 1.3773 0.0631 0.1385
2 0.0100 1.6788 0.5280 1.0559

loop_
_restr_U_similar_atom_site_label_1
_restr_U_similar_atom_site_label_2
_restr_U_similar_weight_param
C23B C24B 0.0400
C23B C28B 0.0400
C23B C23A 0.0400
C23B C24A 0.0400
C23B C28A 0.0400
C30B C31B 0.0400
C30B C35B 0.0400
C30B C30A 0.0400
C30B C31A 0.0400
C30B C35A 0.0400
C24B C25B 0.0400
C24B C23A 0.0400
C24B C24A 0.0400
C24B C25A 0.0400
C24B C28A 0.0400
C31B C32B 0.0400
C31B C30A 0.0400
C31B C31A 0.0400
C31B C32A 0.0400
C31B C35A 0.0400
C28B C27B 0.0400
C28B C23A 0.0400
C28B C27A 0.0400
C28B C28A 0.0400
C26B C25B 0.0400
C26B C27B 0.0400
C26B C25A 0.0400
C26B C26A 0.0400
C26B C27A 0.0400
C44B C48B 0.0400
C44B C44A 0.0400
C44B C48A 0.0400
C32B C33B 0.0400
C32B C31A 0.0400
C32B C32A 0.0400
C32B C33A 0.0400
C32B C34A 0.0400
C25B C24A 0.0400
C25B C25A 0.0400
C25B C26A 0.0400
C25B C27A 0.0400
C35B C34B 0.0400
C35B C30A 0.0400
C35B C34A 0.0400
C35B C35A 0.0400
C27B C26A 0.0400
C27B C27A 0.0400
C27B C28A 0.0400
C48B C46B 0.0400
C48B C44A 0.0400
C48B C48A 0.0400
C45B C46B 0.0400
C45B C46A 0.0400
C45B C45A 0.0400
C46B C46A 0.0400
C46B C45A 0.0400
C34B C33B 0.0400
C34B C33A 0.0400
C34B C34A 0.0400
C34B C35A 0.0400
C33B C32A 0.0400
C33B C33A 0.0400
C33B C34A 0.0400
C44A C48A 0.0400
C46A C45A 0.0400
C23A C24A 0.0400
C23A C28A 0.0400
C24A C25A 0.0400
C25A C26A 0.0400
C26A C27A 0.0400
C27A C28A 0.0400
C30A C31A 0.0400
C30A C35A 0.0400
C31A C32A 0.0400
C32A C33A 0.0400
C33A C34A 0.0400
C34A C35A 0.0400
